data_1506576
loop_
_publ_author_name
'Harmata, Michael'
'Lee, Dong Reyoul'
'Barnes, Charles L.'

_publ_section_title
;
 Stereospecific synthesis of dienones via a torquoselective retro-Nazarov
 reaction.
;
_journal_issue 9
_journal_name_full 'Organic letters'
_journal_page_first 1881
_journal_page_last 1883
_journal_paper_doi 10.1021/ol050657v
_journal_volume 7
_journal_year 2005
_chemical_formula_sum 'C16 H21 Cl O2'
_chemical_formula_weight 280.78
_chemical_name_systematic
; 
 ? 
;
_space_group_IT_number 14
_symmetry_cell_setting monoclinic
_symmetry_space_group_name_Hall '-P 2yn'
_symmetry_space_group_name_H-M 'P 1 21/n 1'
_atom_sites_solution_hydrogens geom
_atom_sites_solution_primary direct
_atom_sites_solution_secondary difmap
_audit_creation_method SHELXL-97
_cell_angle_alpha 90.00
_cell_angle_beta 114.1460(10)
_cell_angle_gamma 90.00
_cell_formula_units_Z 4
_cell_length_a 11.7815(7)
_cell_length_b 10.3316(6)
_cell_length_c 12.8152(8)
_cell_measurement_reflns_used 5481
_cell_measurement_temperature 173(2)
_cell_measurement_theta_max 27.1
_cell_measurement_theta_min 2.6
_cell_volume 1423.41(15)
_computing_cell_refinement 'SAINT (Bruker, 1998)'
_computing_data_collection 'SMART (Bruker, 1998)'
_computing_data_reduction 'SAINT (Bruker, 1998)'
_computing_molecular_graphics 'ORTEP-III (Burnett & Johnson, 1996)'
_computing_publication_material 'CIFTAB (Sheldrick, 1997)'
_computing_structure_refinement 'SHELXL-97 (Sheldrick, 1997)'
_computing_structure_solution 'SHELXS-97 (Sheldrick, 1997)'
_diffrn_ambient_temperature 173(2)
_diffrn_measured_fraction_theta_full 0.996
_diffrn_measured_fraction_theta_max 0.996
_diffrn_measurement_device_type 'Bruker SMART CCD area detector'
_diffrn_measurement_method 'omega scans'
_diffrn_radiation_monochromator graphite
_diffrn_radiation_source 'fine-focus sealed tube'
_diffrn_radiation_type MoK\a
_diffrn_radiation_wavelength 0.71073
_diffrn_reflns_av_R_equivalents 0.0216
_diffrn_reflns_av_sigmaI/netI 0.0213
_diffrn_reflns_limit_h_max 15
_diffrn_reflns_limit_h_min -15
_diffrn_reflns_limit_k_max 12
_diffrn_reflns_limit_k_min -13
_diffrn_reflns_limit_l_max 14
_diffrn_reflns_limit_l_min -16
_diffrn_reflns_number 9944
_diffrn_reflns_theta_full 27.13
_diffrn_reflns_theta_max 27.13
_diffrn_reflns_theta_min 1.98
_diffrn_standards_decay_% 0.0
_exptl_absorpt_coefficient_mu 0.264
_exptl_absorpt_correction_T_max 0.97
_exptl_absorpt_correction_T_min 0.87
_exptl_absorpt_correction_type multi-scan
_exptl_absorpt_process_details
;
 Data were corrected for decay and absorption using the program SADABS 
 based on the method of R.H. Blessing (Acta Cryst. A51, 33-38, 1995).
;
_exptl_crystal_colour colorless
_exptl_crystal_density_diffrn 1.310
_exptl_crystal_density_method 'not measured'
_exptl_crystal_description plate
_exptl_crystal_F_000 600
_exptl_crystal_size_max 0.55
_exptl_crystal_size_mid 0.38
_exptl_crystal_size_min 0.10
_refine_diff_density_max 0.278
_refine_diff_density_min -0.176
_refine_diff_density_rms 0.042
_refine_ls_extinction_method none
_refine_ls_goodness_of_fit_ref 1.043
_refine_ls_hydrogen_treatment noref
_refine_ls_matrix_type full
_refine_ls_number_parameters 173
_refine_ls_number_reflns 3130
_refine_ls_number_restraints 0
_refine_ls_restrained_S_all 1.043
_refine_ls_R_factor_all 0.0409
_refine_ls_R_factor_gt 0.0340
_refine_ls_shift/su_max 0.001
_refine_ls_shift/su_mean 0.000
_refine_ls_structure_factor_coef Fsqd
_refine_ls_weighting_details 'calc w=1/[\s^2^(Fo^2^)+(0.0460P)^2^+0.3872P] where P=(Fo^2^+2Fc^2^)/3'
_refine_ls_weighting_scheme calc
_refine_ls_wR_factor_gt 0.0869
_refine_ls_wR_factor_ref 0.0911
_reflns_number_gt 2707
_reflns_number_total 3130
_reflns_threshold_expression >2sigma(I)
_cod_data_source_file ol050657vsi20050326_042422.cif
_cod_data_source_block DR-IV-093-a1
_cod_original_sg_symbol_H-M P2~1~/n
_cod_database_code 1506576

loop_
_symmetry_equiv_pos_as_xyz
'x, y, z'
'-x+1/2, y+1/2, -z+1/2'
'-x, -y, -z'
'x-1/2, -y-1/2, z-1/2'

loop_
_atom_site_label
_atom_site_type_symbol
_atom_site_fract_x
_atom_site_fract_y
_atom_site_fract_z
_atom_site_U_iso_or_equiv
_atom_site_adp_type
_atom_site_occupancy
_atom_site_symmetry_multiplicity
_atom_site_calc_flag
_atom_site_refinement_flags
Cl1 Cl 0.50132(3) 0.89133(3) 0.14904(3) 0.03370(11) Uani 1 1 d .
O1 O 0.41190(9) 1.15836(9) 0.13050(9) 0.0344(2) Uani 1 1 d .
C1 C 0.53051(12) 1.14717(13) 0.14667(11) 0.0290(3) Uani 1 1 d .
H1 H 0.5774 1.2233 0.1508 0.035 Uiso 1 1 calc R
O2 O 0.75939(9) 0.90809(9) 0.17182(9) 0.0381(2) Uani 1 1 d .
C2 C 0.58561(12) 1.03123(12) 0.15725(10) 0.0268(3) Uani 1 1 d .
C3 C 0.71419(12) 1.01567(12) 0.17013(11) 0.0274(3) Uani 1 1 d .
C4 C 0.78890(12) 1.13599(13) 0.18193(11) 0.0293(3) Uani 1 1 d .
H4 H 0.7916 1.1976 0.2379 0.035 Uiso 1 1 calc R
C5 C 0.85150(12) 1.16179(13) 0.11900(12) 0.0317(3) Uani 1 1 d .
H5 H 0.9003 1.2385 0.1377 0.038 Uiso 1 1 calc R
C6 C 0.85394(15) 1.08370(15) 0.02199(13) 0.0410(3) Uani 1 1 d .
H6A H 0.9320 1.0350 0.0477 0.062 Uiso 1 1 calc R
H6B H 0.8477 1.1415 -0.0407 0.062 Uiso 1 1 calc R
H6C H 0.7837 1.0233 -0.0047 0.062 Uiso 1 1 calc R
C7 C 0.35653(11) 1.28867(12) 0.11353(11) 0.0265(3) Uani 1 1 d .
C8 C 0.37261(13) 1.35907(13) 0.01608(12) 0.0313(3) Uani 1 1 d .
H8A H 0.3386 1.3059 -0.0543 0.038 Uiso 1 1 calc R
H8B H 0.4620 1.3746 0.0360 0.038 Uiso 1 1 calc R
C9 C 0.30261(13) 1.48879(14) -0.00385(13) 0.0360(3) Uani 1 1 d .
H9 H 0.3123 1.5364 -0.0677 0.043 Uiso 1 1 calc R
C10 C 0.35747(14) 1.56940(14) 0.10487(15) 0.0441(4) Uani 1 1 d .
H10A H 0.3145 1.6540 0.0924 0.053 Uiso 1 1 calc R
H10B H 0.4468 1.5855 0.1249 0.053 Uiso 1 1 calc R
C11 C 0.34219(14) 1.49755(16) 0.20260(13) 0.0425(4) Uani 1 1 d .
H11 H 0.3778 1.5511 0.2737 0.051 Uiso 1 1 calc R
C12 C 0.20342(14) 1.47310(17) 0.17148(14) 0.0438(4) Uani 1 1 d .
H12A H 0.1932 1.4268 0.2347 0.053 Uiso 1 1 calc R
H12B H 0.1586 1.5566 0.1594 0.053 Uiso 1 1 calc R
C13 C 0.14969(12) 1.39208(13) 0.06253(12) 0.0338(3) Uani 1 1 d .
H13 H 0.0594 1.3755 0.0419 0.041 Uiso 1 1 calc R
C14 C 0.21918(12) 1.26284(13) 0.08123(13) 0.0353(3) Uani 1 1 d .
H14A H 0.2087 1.2136 0.1430 0.042 Uiso 1 1 calc R
H14B H 0.1845 1.2105 0.0104 0.042 Uiso 1 1 calc R
C15 C 0.16473(13) 1.46417(15) -0.03515(12) 0.0366(3) Uani 1 1 d .
H15A H 0.1291 1.4120 -0.1060 0.044 Uiso 1 1 calc R
H15B H 0.1195 1.5476 -0.0491 0.044 Uiso 1 1 calc R
C16 C 0.41166(13) 1.36716(14) 0.22321(12) 0.0353(3) Uani 1 1 d .
H16A H 0.5014 1.3821 0.2446 0.042 Uiso 1 1 calc R
H16B H 0.4022 1.3197 0.2863 0.042 Uiso 1 1 calc R

loop_
_atom_site_aniso_label
_atom_site_aniso_U_11
_atom_site_aniso_U_22
_atom_site_aniso_U_33
_atom_site_aniso_U_23
_atom_site_aniso_U_13
_atom_site_aniso_U_12
Cl1 0.03412(19) 0.02560(18) 0.0444(2) 0.00430(13) 0.01908(15) 0.00128(12)
O1 0.0299(5) 0.0247(5) 0.0531(6) 0.0068(4) 0.0216(4) 0.0054(4)
C1 0.0298(7) 0.0277(6) 0.0325(7) 0.0035(5) 0.0158(5) 0.0028(5)
O2 0.0358(5) 0.0263(5) 0.0557(6) 0.0017(4) 0.0224(5) 0.0064(4)
C2 0.0301(6) 0.0251(6) 0.0271(6) 0.0023(5) 0.0137(5) 0.0020(5)
C3 0.0296(6) 0.0273(6) 0.0258(6) 0.0009(5) 0.0118(5) 0.0043(5)
C4 0.0289(6) 0.0265(7) 0.0303(6) -0.0031(5) 0.0099(5) 0.0025(5)
C5 0.0314(7) 0.0265(7) 0.0352(7) 0.0003(5) 0.0115(6) 0.0003(5)
C6 0.0480(9) 0.0430(9) 0.0378(8) -0.0022(6) 0.0234(7) -0.0015(7)
C7 0.0267(6) 0.0220(6) 0.0337(7) 0.0035(5) 0.0154(5) 0.0045(5)
C8 0.0338(7) 0.0322(7) 0.0342(7) 0.0030(5) 0.0202(6) 0.0047(5)
C9 0.0369(7) 0.0325(7) 0.0433(8) 0.0132(6) 0.0211(6) 0.0066(6)
C10 0.0353(8) 0.0236(7) 0.0697(11) -0.0028(7) 0.0178(7) 0.0013(6)
C11 0.0369(8) 0.0447(9) 0.0398(8) -0.0166(7) 0.0096(6) 0.0089(6)
C12 0.0407(8) 0.0543(10) 0.0432(8) -0.0013(7) 0.0240(7) 0.0171(7)
C13 0.0240(6) 0.0355(7) 0.0439(8) 0.0034(6) 0.0157(6) 0.0046(5)
C14 0.0288(7) 0.0297(7) 0.0502(8) 0.0052(6) 0.0189(6) 0.0001(5)
C15 0.0321(7) 0.0377(8) 0.0359(7) 0.0060(6) 0.0097(6) 0.0085(6)
C16 0.0318(7) 0.0439(8) 0.0292(7) 0.0003(6) 0.0115(6) 0.0094(6)

loop_
_atom_type_symbol
_atom_type_description
_atom_type_scat_dispersion_real
_atom_type_scat_dispersion_imag
_atom_type_scat_source
C C 0.0033 0.0016 'International Tables Vol C Tables 4.2.6.8 and 6.1.1.4'
H H 0.0000 0.0000 'International Tables Vol C Tables 4.2.6.8 and 6.1.1.4'
O O 0.0106 0.0060 'International Tables Vol C Tables 4.2.6.8 and 6.1.1.4'
Cl Cl 0.1484 0.1585 'International Tables Vol C Tables 4.2.6.8 and 6.1.1.4'

loop_
_geom_angle_atom_site_label_1
_geom_angle_atom_site_label_2
_geom_angle_atom_site_label_3
_geom_angle
C1 O1 C7 118.41(10)
O1 C1 C2 121.78(12)
C1 C2 C3 123.00(12)
C1 C2 Cl1 119.79(10)
C3 C2 Cl1 117.15(9)
O2 C3 C2 121.48(12)
O2 C3 C4 121.16(11)
C2 C3 C4 117.35(11)
C5 C4 C3 123.89(12)
C4 C5 C6 127.17(13)
O1 C7 C16 110.81(10)
O1 C7 C14 103.73(10)
C16 C7 C14 110.49(11)
O1 C7 C8 111.20(10)
C16 C7 C8 110.76(11)
C14 C7 C8 109.64(11)
C7 C8 C9 108.31(10)
C10 C9 C15 109.84(12)
C10 C9 C8 109.06(12)
C15 C9 C8 109.80(11)
C9 C10 C11 109.64(12)
C10 C11 C12 109.66(13)
C10 C11 C16 109.42(12)
C12 C11 C16 109.55(13)
C13 C12 C11 109.08(11)
C12 C13 C15 109.79(12)
C12 C13 C14 109.86(12)
C15 C13 C14 108.61(11)
C7 C14 C13 109.29(11)
C9 C15 C13 109.48(11)
C7 C16 C11 108.16(11)

loop_
_geom_bond_atom_site_label_1
_geom_bond_atom_site_label_2
_geom_bond_distance
Cl1 C2 1.7323(13)
O1 C1 1.3312(15)
O1 C7 1.4729(15)
C1 C2 1.3426(18)
O2 C3 1.2288(15)
C2 C3 1.4640(17)
C3 C4 1.4946(18)
C4 C5 1.3236(19)
C5 C6 1.4922(19)
C7 C16 1.5192(19)
C7 C14 1.5209(17)
C7 C8 1.5226(17)
C8 C9 1.5392(18)
C9 C10 1.522(2)
C9 C15 1.527(2)
C10 C11 1.529(2)
C11 C12 1.537(2)
C11 C16 1.542(2)
C12 C13 1.526(2)
C13 C15 1.5280(19)
C13 C14 1.5331(18)

loop_
_geom_torsion_atom_site_label_1
_geom_torsion_atom_site_label_2
_geom_torsion_atom_site_label_3
_geom_torsion_atom_site_label_4
_geom_torsion
C7 O1 C1 C2 -176.76(11)
O1 C1 C2 C3 177.28(12)
O1 C1 C2 Cl1 0.38(18)
C1 C2 C3 O2 -174.97(13)
Cl1 C2 C3 O2 2.00(17)
C1 C2 C3 C4 5.40(19)
Cl1 C2 C3 C4 -177.63(9)
O2 C3 C4 C5 51.60(19)
C2 C3 C4 C5 -128.78(14)
C3 C4 C5 C6 4.2(2)
C1 O1 C7 C16 -69.28(14)
C1 O1 C7 C14 172.14(11)
C1 O1 C7 C8 54.37(15)
O1 C7 C8 C9 174.94(11)
C16 C7 C8 C9 -61.38(14)
C14 C7 C8 C9 60.81(14)
C7 C8 C9 C10 60.39(15)
C7 C8 C9 C15 -60.01(15)
C15 C9 C10 C11 59.55(15)
C8 C9 C10 C11 -60.82(15)
C9 C10 C11 C12 -59.59(15)
C9 C10 C11 C16 60.58(15)
C10 C11 C12 C13 59.67(16)
C16 C11 C12 C13 -60.44(16)
C11 C12 C13 C15 -59.92(16)
C11 C12 C13 C14 59.45(16)
O1 C7 C14 C13 179.18(11)
C16 C7 C14 C13 60.37(15)
C8 C7 C14 C13 -61.98(14)
C12 C13 C14 C7 -59.19(15)
C15 C13 C14 C7 60.90(15)
C10 C9 C15 C13 -59.63(15)
C8 C9 C15 C13 60.30(15)
C12 C13 C15 C9 60.01(15)
C14 C13 C15 C9 -60.12(15)
O1 C7 C16 C11 -175.26(11)
C14 C7 C16 C11 -60.85(15)
C8 C7 C16 C11 60.84(14)
C10 C11 C16 C7 -59.60(15)
C12 C11 C16 C7 60.65(15)
